data_4036884
loop_
_publ_author_name
'Wang, Jian'
'Tong, Rongbiao'

_publ_section_title
;
 Total Synthesis of Purported Cephalosporolides H and I, Penisporolide B,
 and Their Stereoisomers.
;
_journal_issue 10
_journal_name_full 'The Journal of organic chemistry'
_journal_page_first 4325
_journal_page_last 4339
_journal_paper_doi 10.1021/acs.joc.6b00788
_journal_volume 81
_journal_year 2016
_chemical_formula_moiety 'C12 H20 O5'
_chemical_formula_sum 'C12 H20 O5'
_chemical_formula_weight 244.28
_space_group_crystal_system orthorhombic
_space_group_IT_number 60
_space_group_name_Hall '-P 2n 2ab'
_space_group_name_H-M_alt 'P b c n'
_atom_sites_solution_hydrogens geom
_atom_sites_solution_primary direct
_atom_sites_solution_secondary difmap
_audit_creation_date 2015-03-10
_audit_creation_method
;
Olex2 1.2
(compiled 2015.01.26 svn.r3150 for OlexSys, GUI svn.r4998)
;
_cell_angle_alpha 90.00
_cell_angle_beta 90.00
_cell_angle_gamma 90.00
_cell_formula_units_Z 8
_cell_length_a 16.80683(18)
_cell_length_b 14.18677(16)
_cell_length_c 10.38483(11)
_cell_measurement_reflns_used 7301
_cell_measurement_temperature 99.9(5)
_cell_measurement_theta_max 75.4220
_cell_measurement_theta_min 5.2570
_cell_volume 2476.10(5)
_computing_cell_refinement
'CrysAlisPro, Agilent Technologies, Version 1.171.37.35 (release 13-08-2014 CrysAlis171 .NET) (compiled Aug 13 2014,18:06:01)'
_computing_data_collection
'CrysAlisPro, Agilent Technologies, Version 1.171.37.35 (release 13-08-2014 CrysAlis171 .NET) (compiled Aug 13 2014,18:06:01)'
_computing_data_reduction
'CrysAlisPro, Agilent Technologies, Version 1.171.37.35 (release 13-08-2014 CrysAlis171 .NET) (compiled Aug 13 2014,18:06:01)'
_computing_molecular_graphics 'Olex2 (Dolomanov et al., 2009)'
_computing_publication_material 'Olex2 (Dolomanov et al., 2009)'
_computing_structure_refinement 'XL (Sheldrick, 2008)'
_computing_structure_solution 'XS (Sheldrick, 2008)'
_diffrn_ambient_environment N~2~
_diffrn_ambient_temperature 100(2)
_diffrn_detector 'CCD plate'
_diffrn_detector_area_resol_mean 10.3587
_diffrn_detector_type Atlas
_diffrn_measured_fraction_theta_full 0.994
_diffrn_measured_fraction_theta_max 0.994
_diffrn_measurement_details
;
#__ type_ start__ end____ width___ exp.time_
  1 omega   36.00  108.00   1.0000    6.0000
omega____ theta____ kappa____ phi______ frames
    -      110.5703  -94.0000 -120.0000 72

#__ type_ start__ end____ width___ exp.time_
  2 omega  -49.00   35.00   1.0000    3.0000
omega____ theta____ kappa____ phi______ frames
    -      -40.8203   37.0000   30.0000 84

#__ type_ start__ end____ width___ exp.time_
  3 omega  -46.00   32.00   1.0000    3.0000
omega____ theta____ kappa____ phi______ frames
    -      -40.8203   37.0000 -180.0000 78

#__ type_ start__ end____ width___ exp.time_
  4 omega  -96.00   -5.00   1.0000    3.0000
omega____ theta____ kappa____ phi______ frames
    -      -40.8203  125.0000   30.0000 91

#__ type_ start__ end____ width___ exp.time_
  5 omega -113.00  -11.00   1.0000    3.0000
omega____ theta____ kappa____ phi______ frames
    -      -40.8203  -57.0000 -120.0000 102

#__ type_ start__ end____ width___ exp.time_
  6 omega   29.00  108.00   1.0000    6.0000
omega____ theta____ kappa____ phi______ frames
    -      110.5703  -94.0000  120.0000 79

#__ type_ start__ end____ width___ exp.time_
  7 omega   49.00   87.00   1.0000    6.0000
omega____ theta____ kappa____ phi______ frames
    -      110.5703  -45.0000    0.0000 38

#__ type_ start__ end____ width___ exp.time_
  8 omega   33.00   83.00   1.0000    6.0000
omega____ theta____ kappa____ phi______ frames
    -      110.5703  -30.0000  -30.0000 50

#__ type_ start__ end____ width___ exp.time_
  9 omega   36.00   70.00   1.0000    6.0000
omega____ theta____ kappa____ phi______ frames
    -      110.5703  -45.0000 -150.0000 34

#__ type_ start__ end____ width___ exp.time_
 10 omega   39.00   96.00   1.0000    6.0000
omega____ theta____ kappa____ phi______ frames
    -      110.5703  -45.0000 -120.0000 57

#__ type_ start__ end____ width___ exp.time_
 11 omega   82.00  178.00   1.0000    6.0000
omega____ theta____ kappa____ phi______ frames
    -      110.5703   30.0000 -120.0000 96

#__ type_ start__ end____ width___ exp.time_
 12 omega   84.00  178.00   1.0000    6.0000
omega____ theta____ kappa____ phi______ frames
    -      110.5703   30.0000  150.0000 94

#__ type_ start__ end____ width___ exp.time_
 13 omega   36.00   94.00   1.0000    6.0000
omega____ theta____ kappa____ phi______ frames
    -      110.5703  -45.0000  120.0000 58

#__ type_ start__ end____ width___ exp.time_
 14 omega   26.00  108.00   1.0000    6.0000
omega____ theta____ kappa____ phi______ frames
    -      110.5703  -94.0000    0.0000 82
;
_diffrn_measurement_device 'kappa diffractometer'
_diffrn_measurement_device_type 'SuperNova, Dual, Cu at zero, Atlas'
_diffrn_measurement_method '\w scans'
_diffrn_orient_matrix_UB_11 -0.0805870000
_diffrn_orient_matrix_UB_12 0.0386260000
_diffrn_orient_matrix_UB_13 -0.0469037000
_diffrn_orient_matrix_UB_21 -0.0388835000
_diffrn_orient_matrix_UB_22 -0.0963237000
_diffrn_orient_matrix_UB_23 0.0271129000
_diffrn_orient_matrix_UB_31 -0.0197284000
_diffrn_orient_matrix_UB_32 0.0320919000
_diffrn_orient_matrix_UB_33 0.1381100000
_diffrn_radiation_monochromator mirror
_diffrn_radiation_probe x-ray
_diffrn_radiation_type CuK\a
_diffrn_radiation_wavelength 1.54184
_diffrn_reflns_av_R_equivalents 0.0231
_diffrn_reflns_av_unetI/netI 0.0136
_diffrn_reflns_limit_h_max 17
_diffrn_reflns_limit_h_min -20
_diffrn_reflns_limit_k_max 17
_diffrn_reflns_limit_k_min -16
_diffrn_reflns_limit_l_max 12
_diffrn_reflns_limit_l_min -10
_diffrn_reflns_number 12818
_diffrn_reflns_theta_full 66.50
_diffrn_reflns_theta_max 67.49
_diffrn_reflns_theta_min 4.08
_diffrn_source 'sealed X-ray tube'
_diffrn_source_current 0.80
_diffrn_source_power 0.040
_diffrn_source_target Cu
_diffrn_source_type 'SuperNova (Cu) X-ray Source'
_diffrn_source_voltage 50
_exptl_absorpt_coefficient_mu 0.844
_exptl_absorpt_correction_T_max 1.00000
_exptl_absorpt_correction_T_min 0.81463
_exptl_absorpt_correction_type multi-scan
_exptl_absorpt_process_details
'CrysAlisPro, Agilent Technologies, Version 1.171.37.35 (release 13-08-2014 CrysAlis171 .NET) (compiled Aug 13 2014,18:06:01) Empirical absorption correction using spherical harmonics, implemented in SCALE3 ABSPACK scaling algorithm.'
_exptl_crystal_colour colourless
_exptl_crystal_colour_primary colourless
_exptl_crystal_density_diffrn 1.311
_exptl_crystal_density_method 'not measured'
_exptl_crystal_description needle
_exptl_crystal_F_000 1056
_exptl_crystal_size_max 0.1
_exptl_crystal_size_mid 0.03
_exptl_crystal_size_min 0.03
_refine_diff_density_max 0.287
_refine_diff_density_min -0.203
_refine_diff_density_rms 0.037
_refine_ls_extinction_method none
_refine_ls_goodness_of_fit_ref 1.003
_refine_ls_hydrogen_treatment constr
_refine_ls_matrix_type full
_refine_ls_number_parameters 159
_refine_ls_number_reflns 2224
_refine_ls_number_restraints 0
_refine_ls_restrained_S_all 1.003
_refine_ls_R_factor_all 0.0318
_refine_ls_R_factor_gt 0.0291
_refine_ls_shift/su_max 0.001
_refine_ls_shift/su_mean 0.000
_refine_ls_structure_factor_coef Fsqd
_refine_ls_weighting_details 'calc w=1/[\s^2^(Fo^2^)+(0.0407P)^2^+0.9732P] where P=(Fo^2^+2Fc^2^)/3'
_refine_ls_weighting_scheme calc
_refine_ls_wR_factor_gt 0.0739
_refine_ls_wR_factor_ref 0.0758
_reflns_number_gt 2056
_reflns_number_total 2224
_reflns_threshold_expression >2sigma(I)
_cod_data_source_file jo6b00788_si_003.cif
_cod_data_source_block jwang4cult
_cod_database_code 4036884
_chemical_oxdiff_formula 'C12 H15 O5'
_reflns_odcompleteness_completeness 99.92
_reflns_odcompleteness_iscentric 1
_reflns_odcompleteness_theta 68.13
_olex2_refinement_description
;
1. Fixed Uiso
 At 1.2 times of:
  All C(H) groups, All C(H,H) groups
 At 1.5 times of:
  All C(H,H,H) groups, All O(H) groups
2.a Ternary CH refined with riding coordinates:
 C3(H3A), C4(H4A), C9(H9)
2.b Secondary CH2 refined with riding coordinates:
 C5(H5A,H5B), C7(H7A,H7B), C8(H8A,H8B)
2.c Idealised Me refined as rotating group:
 C10(H10A,H10B,H10C), C11(H11A,H11B,H11C), C12(H12A,H12B,H12C)
2.d Idealised tetrahedral OH refined as rotating group:
 O3(H3), O4(H4)
;
_olex2_date_sample_data_collection 2015-02-04
_olex2_submission_special_instructions 'No special instructions were received'

loop_
_space_group_symop_id
_space_group_symop_operation_xyz
1 'x, y, z'
2 '-x+1/2, -y+1/2, z+1/2'
3 'x+1/2, -y+1/2, -z'
4 '-x, y, -z+1/2'
5 '-x, -y, -z'
6 'x-1/2, y-1/2, -z-1/2'
7 '-x-1/2, y-1/2, z'
8 'x, -y, z-1/2'

loop_
_atom_site_label
_atom_site_type_symbol
_atom_site_fract_x
_atom_site_fract_y
_atom_site_fract_z
_atom_site_U_iso_or_equiv
_atom_site_adp_type
_atom_site_occupancy
_atom_site_calc_flag
_atom_site_refinement_flags_posn
O1 O 0.27574(4) 0.34376(5) 0.49065(7) 0.01482(18) Uani 1 d .
O2 O 0.22029(5) 0.26514(6) 0.32519(8) 0.0218(2) Uani 1 d .
O3 O 0.06971(4) 0.47147(5) 0.60149(7) 0.01496(18) Uani 1 d .
H3 H 0.0768 0.4646 0.6810 0.022 Uiso 1 calc GR
O4 O 0.09332(4) 0.55544(5) 0.36217(7) 0.01507(18) Uani 1 d .
H4 H 0.0501 0.5498 0.4021 0.023 Uiso 1 calc GR
O5 O 0.31118(5) 0.55518(6) 0.55371(8) 0.0219(2) Uani 1 d .
C1 C 0.21370(6) 0.31516(7) 0.41862(10) 0.0143(2) Uani 1 d .
C2 C 0.13475(6) 0.34980(7) 0.47361(10) 0.0131(2) Uani 1 d .
C3 C 0.14207(6) 0.44957(7) 0.53426(9) 0.0121(2) Uani 1 d .
H3A H 0.1857 0.4469 0.5996 0.014 Uiso 1 calc R
C4 C 0.15824(6) 0.53506(7) 0.44742(10) 0.0134(2) Uani 1 d .
H4A H 0.1645 0.5909 0.5053 0.016 Uiso 1 calc R
C5 C 0.23289(6) 0.52933(7) 0.36543(10) 0.0142(2) Uani 1 d .
H5A H 0.2300 0.4722 0.3109 0.017 Uiso 1 calc R
H5B H 0.2347 0.5847 0.3075 0.017 Uiso 1 calc R
C6 C 0.30902(6) 0.52613(7) 0.44362(10) 0.0161(2) Uani 1 d .
C7 C 0.38328(6) 0.48992(8) 0.37770(11) 0.0205(2) Uani 1 d .
H7A H 0.4291 0.4989 0.4362 0.025 Uiso 1 calc R
H7B H 0.3930 0.5283 0.2996 0.025 Uiso 1 calc R
C8 C 0.37926(6) 0.38542(8) 0.33862(10) 0.0191(2) Uani 1 d .
H8A H 0.3404 0.3787 0.2675 0.023 Uiso 1 calc R
H8B H 0.4320 0.3662 0.3052 0.023 Uiso 1 calc R
C9 C 0.35580(6) 0.31863(8) 0.44654(11) 0.0181(2) Uani 1 d .
H9 H 0.3556 0.2524 0.4135 0.022 Uiso 1 calc R
C10 C 0.40748(7) 0.32440(10) 0.56526(11) 0.0259(3) Uani 1 d .
H10A H 0.4048 0.3882 0.6011 0.039 Uiso 1 calc GR
H10B H 0.4626 0.3097 0.5422 0.039 Uiso 1 calc GR
H10C H 0.3886 0.2790 0.6295 0.039 Uiso 1 calc GR
C11 C 0.11514(7) 0.28006(7) 0.58352(10) 0.0174(2) Uani 1 d .
H11A H 0.1146 0.2156 0.5496 0.026 Uiso 1 calc GR
H11B H 0.0628 0.2952 0.6196 0.026 Uiso 1 calc GR
H11C H 0.1556 0.2852 0.6511 0.026 Uiso 1 calc GR
C12 C 0.07132(6) 0.34317(8) 0.36874(10) 0.0158(2) Uani 1 d .
H12A H 0.0884 0.3794 0.2933 0.024 Uiso 1 calc GR
H12B H 0.0211 0.3689 0.4012 0.024 Uiso 1 calc GR
H12C H 0.0638 0.2770 0.3444 0.024 Uiso 1 calc GR

loop_
_atom_site_aniso_label
_atom_site_aniso_U_11
_atom_site_aniso_U_22
_atom_site_aniso_U_33
_atom_site_aniso_U_23
_atom_site_aniso_U_13
_atom_site_aniso_U_12
O1 0.0129(4) 0.0175(4) 0.0141(4) -0.0001(3) 0.0005(3) 0.0027(3)
O2 0.0221(4) 0.0219(4) 0.0214(4) -0.0087(3) 0.0022(3) 0.0014(3)
O3 0.0150(4) 0.0202(4) 0.0097(3) -0.0001(3) 0.0015(3) 0.0043(3)
O4 0.0144(4) 0.0189(4) 0.0119(4) 0.0029(3) -0.0010(3) 0.0030(3)
O5 0.0248(4) 0.0225(4) 0.0185(4) -0.0039(3) -0.0052(3) -0.0042(3)
C1 0.0171(5) 0.0117(5) 0.0141(5) 0.0029(4) 0.0004(4) 0.0003(4)
C2 0.0142(5) 0.0129(5) 0.0122(5) 0.0000(4) -0.0001(4) 0.0001(4)
C3 0.0123(5) 0.0148(5) 0.0092(4) -0.0005(4) 0.0001(4) 0.0014(4)
C4 0.0159(5) 0.0132(5) 0.0112(5) -0.0003(4) -0.0026(4) 0.0011(4)
C5 0.0170(5) 0.0132(5) 0.0124(5) 0.0011(4) -0.0013(4) -0.0012(4)
C6 0.0180(5) 0.0129(5) 0.0176(5) 0.0028(4) -0.0015(4) -0.0043(4)
C7 0.0152(5) 0.0246(6) 0.0218(6) 0.0038(5) -0.0013(4) -0.0029(4)
C8 0.0154(5) 0.0258(6) 0.0162(5) 0.0009(4) 0.0020(4) 0.0034(4)
C9 0.0135(5) 0.0221(6) 0.0188(5) 0.0007(4) 0.0022(4) 0.0058(4)
C10 0.0180(6) 0.0383(7) 0.0213(6) 0.0076(5) -0.0016(5) 0.0077(5)
C11 0.0210(5) 0.0151(5) 0.0160(5) 0.0028(4) 0.0015(4) -0.0013(4)
C12 0.0163(5) 0.0158(5) 0.0155(5) -0.0019(4) -0.0018(4) -0.0012(4)

loop_
_atom_type_symbol
_atom_type_description
_atom_type_scat_dispersion_real
_atom_type_scat_dispersion_imag
_atom_type_scat_source
C C 0.0181 0.0091 'International Tables Vol C Tables 4.2.6.8 and 6.1.1.4'
H H 0.0000 0.0000 'International Tables Vol C Tables 4.2.6.8 and 6.1.1.4'
O O 0.0492 0.0322 'International Tables Vol C Tables 4.2.6.8 and 6.1.1.4'

loop_
_geom_angle_atom_site_label_1
_geom_angle_atom_site_label_2
_geom_angle_atom_site_label_3
_geom_angle
C1 O1 C9 117.66(8)
O1 C1 C2 111.62(8)
O2 C1 O1 123.56(10)
O2 C1 C2 124.75(10)
C1 C2 C3 112.10(8)
C1 C2 C11 104.81(8)
C1 C2 C12 108.68(8)
C11 C2 C3 107.49(8)
C12 C2 C3 113.60(8)
C12 C2 C11 109.77(9)
O3 C3 C2 109.09(8)
O3 C3 C4 105.33(8)
C4 C3 C2 119.69(8)
O4 C4 C3 112.77(8)
O4 C4 C5 107.05(8)
C5 C4 C3 115.67(8)
C6 C5 C4 113.49(9)
O5 C6 C5 121.24(10)
O5 C6 C7 121.05(10)
C7 C6 C5 117.64(9)
C6 C7 C8 114.22(9)
C9 C8 C7 114.68(9)
O1 C9 C8 108.49(8)
O1 C9 C10 105.05(9)
C10 C9 C8 114.78(10)

loop_
_geom_bond_atom_site_label_1
_geom_bond_atom_site_label_2
_geom_bond_distance
O1 C1 1.3459(13)
O1 C9 1.4654(12)
O2 C1 1.2071(13)
O3 C3 1.4364(12)
O4 C4 1.4345(12)
O5 C6 1.2159(14)
C1 C2 1.5258(14)
C2 C3 1.5541(14)
C2 C11 1.5460(14)
C2 C12 1.5270(14)
C3 C4 1.5356(14)
C4 C5 1.5185(14)
C5 C6 1.5160(14)
C6 C7 1.5134(15)
C7 C8 1.5386(16)
C8 C9 1.5196(15)
C9 C10 1.5103(15)

loop_
_geom_hbond_atom_site_label_D
_geom_hbond_atom_site_label_H
_geom_hbond_atom_site_label_A
_geom_hbond_distance_DH
_geom_hbond_distance_HA
_geom_hbond_distance_DA
_geom_hbond_angle_DHA
_geom_hbond_site_symmetry_A
O3 H3 O4 0.84 1.92 2.7625(10) 178.1 8_566
O4 H4 O3 0.84 2.37 2.7845(10) 110.8 .

loop_
_geom_torsion_atom_site_label_1
_geom_torsion_atom_site_label_2
_geom_torsion_atom_site_label_3
_geom_torsion_atom_site_label_4
_geom_torsion
O1 C1 C2 C3 35.66(11)
O1 C1 C2 C11 -80.62(10)
O1 C1 C2 C12 162.07(8)
O2 C1 C2 C3 -147.13(10)
O2 C1 C2 C11 96.59(12)
O2 C1 C2 C12 -20.72(14)
O3 C3 C4 O4 -56.56(10)
O3 C3 C4 C5 179.75(8)
O4 C4 C5 C6 169.31(8)
O5 C6 C7 C8 117.80(11)
C1 O1 C9 C8 78.45(11)
C1 O1 C9 C10 -158.35(9)
C1 C2 C3 O3 -171.03(8)
C1 C2 C3 C4 67.68(11)
C2 C3 C4 O4 66.58(12)
C2 C3 C4 C5 -57.11(12)
C3 C4 C5 C6 -64.06(11)
C4 C5 C6 O5 -21.91(14)
C4 C5 C6 C7 161.03(9)
C5 C6 C7 C8 -65.13(12)
C6 C7 C8 C9 -52.25(13)
C7 C8 C9 O1 61.67(12)
C7 C8 C9 C10 -55.46(13)
C9 O1 C1 O2 5.02(14)
C9 O1 C1 C2 -177.73(8)
C11 C2 C3 O3 -56.37(10)
C11 C2 C3 C4 -177.66(9)
C12 C2 C3 O3 65.28(10)
C12 C2 C3 C4 -56.01(12)
